data_2238354
loop_
_publ_author_name
'Walker, Ashley'
'Forsyth, Craig M.'
'Perlmutter, Patrick'

_publ_section_title
;
 2-(10',10'-Dimethyl-3'-sulfanylidene-4'-azatricyclo[5.2.1.0^1,5^]decan-2'-yl)-10,10-dimethyl-4-azatricyclo[5.2.1.0^1,5^]decane-3-thione
;
_journal_coeditor_code GW2136
_journal_issue 8
_journal_name_full 'Acta Crystallographica Section E'
_journal_page_first o1282
_journal_paper_doi 10.1107/S1600536813019211
_journal_volume 69
_journal_year 2013
_chemical_formula_iupac 'C28 H40 N2 O2 S2'
_chemical_formula_moiety 'C28 H40 N2 O2 S2'
_chemical_formula_sum 'C28 H40 N2 O2 S2'
_chemical_formula_weight 500.74
_chemical_name_systematic
2-(10',10'-Dimethyl-3'-sulfanylidene-4'-azatricyclo[5.2.1.0^1,5^]decan-2'-yl)-10,10-dimethyl-4-azatricyclo[5.2.1.0^1,5^]decane-3-thione
_space_group_crystal_system tetragonal
_space_group_IT_number 92
_space_group_name_Hall 'P 4abw 2nw'
_space_group_name_H-M_alt 'P 41 21 2'
_symmetry_space_group_name_Hall 'P 4abw 2nw'
_symmetry_space_group_name_H-M 'P 41 21 2'
_atom_sites_solution_hydrogens geom
_audit_creation_method SHELXL-2013
_cell_angle_alpha 90
_cell_angle_beta 90
_cell_angle_gamma 90
_cell_formula_units_Z 4
_cell_length_a 13.8159(3)
_cell_length_b 13.8159(3)
_cell_length_c 13.5221(6)
_cell_measurement_reflns_used 4395
_cell_measurement_temperature 123(2)
_cell_measurement_theta_max 29.88
_cell_measurement_theta_min 2.57
_cell_volume 2581.09(14)
_computing_cell_refinement 'SAINT (Bruker, 2006)'
_computing_data_collection 'APEX2 (Bruker, 2006)'
_computing_data_reduction 'SAINT (Bruker, 2006)'
_computing_molecular_graphics 'X-SEED (Barbour, 2001)'
_computing_publication_material '<i>CIFTAB</i> (Sheldrick, 1997)'
_computing_structure_refinement 'SHELXL2013 (Sheldrick, 2008)'
_computing_structure_solution 'SHELXS97 (Sheldrick, 2008)'
_diffrn_ambient_temperature 123(2)
_diffrn_measured_fraction_theta_full 0.999
_diffrn_measured_fraction_theta_max 0.999
_diffrn_measurement_device_type 'Bruker X8 APEX CCD'
_diffrn_measurement_method 'thin slice \f and \w scans'
_diffrn_radiation_monochromator graphite
_diffrn_radiation_source 'fine-focus sealed tube'
_diffrn_radiation_type MoK\a
_diffrn_radiation_wavelength 0.71073
_diffrn_reflns_av_R_equivalents 0.0520
_diffrn_reflns_limit_h_max 15
_diffrn_reflns_limit_h_min -19
_diffrn_reflns_limit_k_max 19
_diffrn_reflns_limit_k_min -18
_diffrn_reflns_limit_l_max 18
_diffrn_reflns_limit_l_min -19
_diffrn_reflns_number 18157
_diffrn_reflns_theta_full 25.242
_diffrn_reflns_theta_max 30.144
_diffrn_reflns_theta_min 2.107
_exptl_absorpt_coefficient_mu 0.235
_exptl_absorpt_correction_T_max 0.98
_exptl_absorpt_correction_T_min 0.94
_exptl_absorpt_correction_type multi-scan
_exptl_absorpt_process_details '(SADABS; Bruker, 2004)'
_exptl_crystal_colour colourless
_exptl_crystal_density_diffrn 1.289
_exptl_crystal_density_method 'not measured'
_exptl_crystal_description prism
_exptl_crystal_F_000 1080
_exptl_crystal_size_max 0.200
_exptl_crystal_size_mid 0.150
_exptl_crystal_size_min 0.080
_refine_diff_density_max 0.264
_refine_diff_density_min -0.302
_refine_ls_abs_structure_details
;
Parsons & Flack (2004);
Flack x determined using 1367 quotients [(I+)-(I-)]/[(I+)+(I-)]
;
_refine_ls_abs_structure_Flack 0.04(4)
_refine_ls_extinction_method none
_refine_ls_goodness_of_fit_ref 1.193
_refine_ls_hydrogen_treatment constr
_refine_ls_matrix_type full
_refine_ls_number_parameters 154
_refine_ls_number_reflns 3814
_refine_ls_number_restraints 0
_refine_ls_restrained_S_all 1.193
_refine_ls_R_factor_all 0.0528
_refine_ls_R_factor_gt 0.0492
_refine_ls_shift/su_max 0.000
_refine_ls_shift/su_mean 0.000
_refine_ls_structure_factor_coef Fsqd
_refine_ls_weighting_details
;
 w=1/[\s^2^(Fo^2^)+(0.0302P)^2^+0.8743P]
 where P=(Fo^2^+2Fc^2^)/3
;
_refine_ls_weighting_scheme calc
_refine_ls_wR_factor_gt 0.0981
_refine_ls_wR_factor_ref 0.0996
_reflns_number_gt 3601
_reflns_number_total 3814
_reflns_threshold_expression I>2\s(I)
_cod_data_source_file gw2136.cif
_cod_data_source_block I
_cod_original_cell_volume 2581.09(16)
_cod_database_code 2238354
_cod_database_fobs_code 2238354
_shelx_space_group_comment
;
The symmetry employed for this shelxl refinement is uniquely defined
by the following loop, which should always be used as a source of
symmetry information in preference to the above space-group names.
They are only intended as comments.
;
_shelx_estimated_absorpt_t_min 0.955
_shelx_estimated_absorpt_t_max 0.981
_shelxl_version_number 20.13

loop_
_space_group_symop_operation_xyz
'x, y, z'
'-y+1/2, x+1/2, z+1/4'
'-x, -y, z+1/2'
'y+1/2, -x+1/2, z+3/4'
'x+1/2, -y+1/2, -z+3/4'
'-x+1/2, y+1/2, -z+1/4'
'y, x, -z'
'-y, -x, -z+1/2'

loop_
_atom_site_type_symbol
_atom_site_label
_atom_site_fract_x
_atom_site_fract_y
_atom_site_fract_z
_atom_site_U_iso_or_equiv
_atom_site_adp_type
_atom_site_calc_flag
_atom_site_occupancy
S S1 -0.06533(5) 0.15852(5) 0.37365(5) 0.01864(15) Uani d 1
O O1 0.06705(15) 0.29052(14) 0.09532(15) 0.0238(4) Uani d 1
N N1 0.05153(14) 0.17685(14) 0.21226(16) 0.0132(4) Uani d 1
C C1 0.00988(17) 0.12335(18) 0.28611(19) 0.0129(5) Uani d 1
C C2 0.04889(17) 0.02031(17) 0.27992(19) 0.0127(5) Uani d 1
H H2 0.0589 -0.0060 0.3481 0.015 Uiso calc 1
C C3 0.14660(17) 0.03484(17) 0.22943(18) 0.0128(5) Uani d 1
C C4 0.12967(17) 0.12247(18) 0.16116(19) 0.0145(5) Uani d 1
H H4 0.1074 0.1005 0.0945 0.017 Uiso calc 1
C C5 0.23097(18) 0.1709(2) 0.1537(2) 0.0199(6) Uani d 1
H H5A 0.2513 0.1787 0.0840 0.024 Uiso calc 1
H H5B 0.2318 0.2348 0.1868 0.024 Uiso calc 1
C C6 0.29552(18) 0.09742(19) 0.2084(2) 0.0188(5) Uani d 1
H H6 0.3607 0.1231 0.2270 0.023 Uiso calc 1
C C7 0.2986(2) 0.0036(2) 0.1471(2) 0.0218(6) Uani d 1
H H7A 0.3502 -0.0403 0.1712 0.026 Uiso calc 1
H H7B 0.3098 0.0177 0.0763 0.026 Uiso calc 1
C C8 0.19577(19) -0.04196(19) 0.1637(2) 0.0186(5) Uani d 1
H H8A 0.1608 -0.0504 0.1004 0.022 Uiso calc 1
H H8B 0.2001 -0.1052 0.1979 0.022 Uiso calc 1
C C9 0.23189(17) 0.0686(2) 0.29719(19) 0.0163(5) Uani d 1
C C10 0.2748(2) -0.0132(2) 0.3598(2) 0.0230(6) Uani d 1
H H10A 0.2305 -0.0285 0.4142 0.035 Uiso calc 1
H H10B 0.3374 0.0074 0.3867 0.035 Uiso calc 1
H H10C 0.2839 -0.0707 0.3185 0.035 Uiso calc 1
C C11 0.21142(19) 0.1521(2) 0.3678(2) 0.0224(6) Uani d 1
H H11A 0.1701 0.1294 0.4219 0.034 Uiso calc 1
H H11B 0.1785 0.2043 0.3320 0.034 Uiso calc 1
H H11C 0.2726 0.1764 0.3949 0.034 Uiso calc 1
C C12 0.02120(18) 0.26367(18) 0.1666(2) 0.0159(5) Uani d 1
C C13 -0.06707(19) 0.31563(18) 0.2041(2) 0.0184(5) Uani d 1
H H13A -0.0560 0.3367 0.2731 0.022 Uiso calc 1
H H13B -0.1230 0.2708 0.2037 0.022 Uiso calc 1
C C14 -0.0900(2) 0.4034(2) 0.1403(2) 0.0304(7) Uani d 1
H H14A -0.1476 0.4361 0.1664 0.046 Uiso calc 1
H H14B -0.1023 0.3825 0.0722 0.046 Uiso calc 1
H H14C -0.0350 0.4481 0.1413 0.046 Uiso calc 1

loop_
_atom_site_aniso_label
_atom_site_aniso_U_11
_atom_site_aniso_U_22
_atom_site_aniso_U_33
_atom_site_aniso_U_12
_atom_site_aniso_U_13
_atom_site_aniso_U_23
S1 0.0187(3) 0.0188(3) 0.0184(3) 0.0002(2) 0.0045(3) -0.0031(3)
O1 0.0213(10) 0.0246(10) 0.0256(10) 0.0043(8) 0.0038(9) 0.0106(8)
N1 0.0103(9) 0.0134(9) 0.0158(10) 0.0010(7) 0.0003(8) 0.0006(8)
C1 0.0112(11) 0.0143(11) 0.0132(11) -0.0012(8) -0.0024(9) -0.0006(9)
C2 0.0121(11) 0.0119(11) 0.0140(11) -0.0005(8) 0.0005(9) 0.0010(9)
C3 0.0113(11) 0.0128(10) 0.0144(12) 0.0004(8) 0.0001(9) 0.0020(9)
C4 0.0145(11) 0.0152(11) 0.0140(11) 0.0020(9) 0.0019(9) 0.0026(9)
C5 0.0139(11) 0.0214(13) 0.0245(14) 0.0010(10) 0.0030(10) 0.0088(11)
C6 0.0117(11) 0.0227(13) 0.0219(14) -0.0007(9) 0.0026(10) 0.0064(11)
C7 0.0161(12) 0.0245(14) 0.0249(15) 0.0044(10) 0.0058(11) 0.0037(12)
C8 0.0174(12) 0.0186(13) 0.0197(13) 0.0028(10) 0.0048(10) -0.0011(10)
C9 0.0117(10) 0.0183(12) 0.0188(12) -0.0019(10) -0.0023(10) 0.0051(11)
C10 0.0192(13) 0.0268(14) 0.0232(16) -0.0003(10) -0.0031(11) 0.0068(11)
C11 0.0192(12) 0.0255(13) 0.0224(14) -0.0048(10) -0.0042(11) -0.0016(12)
C12 0.0146(11) 0.0136(11) 0.0195(13) -0.0007(9) -0.0021(10) 0.0029(10)
C13 0.0158(12) 0.0167(12) 0.0227(13) 0.0031(10) -0.0008(11) 0.0017(10)
C14 0.0264(15) 0.0270(15) 0.0378(18) 0.0123(12) 0.0026(13) 0.0085(13)

loop_
_atom_type_symbol
_atom_type_description
_atom_type_scat_dispersion_real
_atom_type_scat_dispersion_imag
_atom_type_scat_source
C C 0.0033 0.0016 'International Tables Vol C Tables 4.2.6.8 and 6.1.1.4'
H H 0.0000 0.0000 'International Tables Vol C Tables 4.2.6.8 and 6.1.1.4'
N N 0.0061 0.0033 'International Tables Vol C Tables 4.2.6.8 and 6.1.1.4'
O O 0.0106 0.0060 'International Tables Vol C Tables 4.2.6.8 and 6.1.1.4'
S S 0.1246 0.1234 'International Tables Vol C Tables 4.2.6.8 and 6.1.1.4'

loop_
_geom_angle_atom_site_label_1
_geom_angle_atom_site_label_2
_geom_angle_atom_site_label_3
_geom_angle_site_symmetry_1
_geom_angle_site_symmetry_3
_geom_angle
C1 N1 C12 . . 130.7(2)
C1 N1 C4 . . 111.81(19)
C12 N1 C4 . . 116.2(2)
N1 C1 C2 . . 108.4(2)
N1 C1 S1 . . 129.01(19)
C2 C1 S1 . . 122.52(19)
C1 C2 C3 . . 102.38(18)
C1 C2 C2 . 8 112.35(13)
C3 C2 C2 . 8 112.8(2)
C1 C2 H2 . . 109.7
C3 C2 H2 . . 109.7
C2 C2 H2 8 . 109.7
C2 C3 C4 . . 103.72(19)
C2 C3 C8 . . 123.9(2)
C4 C3 C8 . . 105.2(2)
C2 C3 C9 . . 116.3(2)
C4 C3 C9 . . 103.4(2)
C8 C3 C9 . . 102.2(2)
N1 C4 C3 . . 103.25(19)
N1 C4 C5 . . 117.8(2)
C3 C4 C5 . . 103.89(19)
N1 C4 H4 . . 110.4
C3 C4 H4 . . 110.4
C5 C4 H4 . . 110.4
C6 C5 C4 . . 102.0(2)
C6 C5 H5A . . 111.4
C4 C5 H5A . . 111.4
C6 C5 H5B . . 111.4
C4 C5 H5B . . 111.4
H5A C5 H5B . . 109.2
C7 C6 C5 . . 108.2(2)
C7 C6 C9 . . 102.6(2)
C5 C6 C9 . . 102.3(2)
C7 C6 H6 . . 114.1
C5 C6 H6 . . 114.1
C9 C6 H6 . . 114.1
C6 C7 C8 . . 103.6(2)
C6 C7 H7A . . 111.0
C8 C7 H7A . . 111.0
C6 C7 H7B . . 111.0
C8 C7 H7B . . 111.0
H7A C7 H7B . . 109.0
C3 C8 C7 . . 101.8(2)
C3 C8 H8A . . 111.4
C7 C8 H8A . . 111.4
C3 C8 H8B . . 111.4
C7 C8 H8B . . 111.4
H8A C8 H8B . . 109.3
C11 C9 C10 . . 106.5(2)
C11 C9 C6 . . 113.5(2)
C10 C9 C6 . . 113.6(2)
C11 C9 C3 . . 116.9(2)
C10 C9 C3 . . 113.3(2)
C6 C9 C3 . . 92.89(19)
C9 C10 H10A . . 109.5
C9 C10 H10B . . 109.5
H10A C10 H10B . . 109.5
C9 C10 H10C . . 109.5
H10A C10 H10C . . 109.5
H10B C10 H10C . . 109.5
C9 C11 H11A . . 109.5
C9 C11 H11B . . 109.5
H11A C11 H11B . . 109.5
C9 C11 H11C . . 109.5
H11A C11 H11C . . 109.5
H11B C11 H11C . . 109.5
O1 C12 N1 . . 116.9(2)
O1 C12 C13 . . 123.1(2)
N1 C12 C13 . . 119.9(2)
C12 C13 C14 . . 111.0(2)
C12 C13 H13A . . 109.4
C14 C13 H13A . . 109.4
C12 C13 H13B . . 109.4
C14 C13 H13B . . 109.4
H13A C13 H13B . . 108.0
C13 C14 H14A . . 109.5
C13 C14 H14B . . 109.5
H14A C14 H14B . . 109.5
C13 C14 H14C . . 109.5
H14A C14 H14C . . 109.5
H14B C14 H14C . . 109.5

loop_
_geom_bond_atom_site_label_1
_geom_bond_atom_site_label_2
_geom_bond_site_symmetry_2
_geom_bond_distance
S1 C1 . 1.648(3)
O1 C12 . 1.211(3)
N1 C1 . 1.369(3)
N1 C12 . 1.413(3)
N1 C4 . 1.486(3)
C1 C2 . 1.524(3)
C2 C3 . 1.526(3)
C2 C2 8 1.576(5)
C2 H2 . 1.0000
C3 C4 . 1.540(3)
C3 C8 . 1.542(3)
C3 C9 . 1.564(3)
C4 C5 . 1.554(3)
C4 H4 . 1.0000
C5 C6 . 1.540(4)
C5 H5A . 0.9900
C5 H5B . 0.9900
C6 C7 . 1.539(4)
C6 C9 . 1.540(4)
C6 H6 . 1.0000
C7 C8 . 1.570(4)
C7 H7A . 0.9900
C7 H7B . 0.9900
C8 H8A . 0.9900
C8 H8B . 0.9900
C9 C11 . 1.524(4)
C9 C10 . 1.531(4)
C10 H10A . 0.9800
C10 H10B . 0.9800
C10 H10C . 0.9800
C11 H11A . 0.9800
C11 H11B . 0.9800
C11 H11C . 0.9800
C12 C13 . 1.503(4)
C13 C14 . 1.521(4)
C13 H13A . 0.9900
C13 H13B . 0.9900
C14 H14A . 0.9800
C14 H14B . 0.9800
C14 H14C . 0.9800

loop_
_geom_torsion_atom_site_label_1
_geom_torsion_atom_site_label_2
_geom_torsion_atom_site_label_3
_geom_torsion_atom_site_label_4
_geom_torsion_site_symmetry_1
_geom_torsion_site_symmetry_3
_geom_torsion_site_symmetry_4
_geom_torsion
C12 N1 C1 C2 . . . 158.2(2)
C4 N1 C1 C2 . . . -8.3(3)
C12 N1 C1 S1 . . . -24.9(4)
C4 N1 C1 S1 . . . 168.63(19)
N1 C1 C2 C3 . . . 25.5(2)
S1 C1 C2 C3 . . . -151.66(18)
N1 C1 C2 C2 . . 8 -95.8(3)
S1 C1 C2 C2 . . 8 87.1(3)
C1 C2 C2 C1 . 8 8 -20.4(3)
C1 C2 C3 C4 . . . -31.9(2)
C2 C2 C3 C4 8 . . 89.1(2)
C1 C2 C3 C8 . . . -151.2(2)
C2 C2 C3 C8 8 . . -30.2(3)
C1 C2 C3 C9 . . . 80.8(2)
C2 C2 C3 C9 8 . . -158.2(2)
C1 N1 C4 C3 . . . -12.4(3)
C12 N1 C4 C3 . . . 179.0(2)
C1 N1 C4 C5 . . . -126.1(2)
C12 N1 C4 C5 . . . 65.2(3)
C2 C3 C4 N1 . . . 27.5(2)
C8 C3 C4 N1 . . . 158.87(19)
C9 C3 C4 N1 . . . -94.3(2)
C2 C3 C4 C5 . . . 151.0(2)
C8 C3 C4 C5 . . . -77.6(2)
C9 C3 C4 C5 . . . 29.2(2)
N1 C4 C5 C6 . . . 120.1(2)
C3 C4 C5 C6 . . . 6.7(3)
C4 C5 C6 C7 . . . 66.7(3)
C4 C5 C6 C9 . . . -41.2(3)
C5 C6 C7 C8 . . . -73.3(3)
C9 C6 C7 C8 . . . 34.4(3)
C2 C3 C8 C7 . . . -171.0(2)
C4 C3 C8 C7 . . . 70.4(2)
C9 C3 C8 C7 . . . -37.3(2)
C6 C7 C8 C3 . . . 2.1(3)
C7 C6 C9 C11 . . . -176.3(2)
C5 C6 C9 C11 . . . -64.1(3)
C7 C6 C9 C10 . . . 61.8(3)
C5 C6 C9 C10 . . . 174.0(2)
C7 C6 C9 C3 . . . -55.2(2)
C5 C6 C9 C3 . . . 57.0(2)
C2 C3 C9 C11 . . . -46.9(3)
C4 C3 C9 C11 . . . 66.0(3)
C8 C3 C9 C11 . . . 175.1(2)
C2 C3 C9 C10 . . . 77.6(3)
C4 C3 C9 C10 . . . -169.5(2)
C8 C3 C9 C10 . . . -60.4(3)
C2 C3 C9 C6 . . . -165.2(2)
C4 C3 C9 C6 . . . -52.2(2)
C8 C3 C9 C6 . . . 56.9(2)
C1 N1 C12 O1 . . . -172.5(2)
C4 N1 C12 O1 . . . -6.5(3)
C1 N1 C12 C13 . . . 4.8(4)
C4 N1 C12 C13 . . . 170.8(2)
O1 C12 C13 C14 . . . 0.7(4)
N1 C12 C13 C14 . . . -176.4(2)
